data_4329394
loop_
_publ_author_name
'Goutam Nandi'
'Sabyasachi Sarkar'

_publ_contact_author_address
;Department of Chemistry
Indian Institute of Technology Kanpur
Kanpur, U.P.
India - 208016
;
_publ_contact_author_email abya@iitk.ac.in
_publ_contact_author_fax 915122597265
_publ_contact_author_name 'Sabyasachi Sarkar'
_publ_contact_author_phone 915122597265
_publ_section_title
;
 Solid-State Synthesis of Molybdenum and Tungsten Porphyrins and Aerial
 Oxidation of Coordinated Benzenethiolate to Benzenesulfonate
;
_journal_name_full 'Inorganic Chemistry'
_journal_page_first 6412
_journal_page_last 6420
_journal_paper_doi 10.1021/ic3008377
_journal_volume 51
_journal_year 2012
_chemical_formula_moiety 'C51 H33 Mo N4 O3'
_chemical_formula_sum 'C51 H33 Mo N4 O3'
_chemical_formula_weight 845.75
_chemical_name_systematic
;
 ?
;
_space_group_IT_number 2
_symmetry_cell_setting triclinic
_symmetry_space_group_name_Hall '-P 1'
_symmetry_space_group_name_H-M 'P -1'
_atom_sites_solution_hydrogens geom
_atom_sites_solution_primary direct
_atom_sites_solution_secondary difmap
_audit_creation_method SHELXL-97
_cell_angle_alpha 87.880(5)
_cell_angle_beta 79.550(5)
_cell_angle_gamma 77.144(5)
_cell_formula_units_Z 2
_cell_length_a 10.300(5)
_cell_length_b 11.185(5)
_cell_length_c 17.380(5)
_cell_measurement_temperature 100(2)
_cell_measurement_theta_max 25.50
_cell_measurement_theta_min 2.21
_cell_volume 1919.7(14)
_computing_cell_refinement 'SAINT (Bruker, 2002)'
_computing_data_collection 'SMART (Bruker, 2002)'
_computing_data_reduction 'SAINT (Bruker, 2002)'
_computing_molecular_graphics 'Diamond 3.1e'
_computing_structure_refinement 'SHELXL-97 (Sheldrick, 1997)'
_computing_structure_solution SIR-97
_diffrn_ambient_temperature 100(2)
_diffrn_measured_fraction_theta_full 0.980
_diffrn_measured_fraction_theta_max 0.977
_diffrn_measurement_device_type 'CCD Area Detector'
_diffrn_measurement_method 'Omega Scans'
_diffrn_radiation_monochromator graphite
_diffrn_radiation_source 'fine-focus sealed tube'
_diffrn_radiation_type MoK\a
_diffrn_radiation_wavelength 0.71069
_diffrn_reflns_av_R_equivalents 0.0535
_diffrn_reflns_av_sigmaI/netI 0.1187
_diffrn_reflns_limit_h_max 12
_diffrn_reflns_limit_h_min -12
_diffrn_reflns_limit_k_max 13
_diffrn_reflns_limit_k_min -13
_diffrn_reflns_limit_l_max 21
_diffrn_reflns_limit_l_min -10
_diffrn_reflns_number 10342
_diffrn_reflns_theta_full 25.00
_diffrn_reflns_theta_max 25.50
_diffrn_reflns_theta_min 2.21
_exptl_absorpt_coefficient_mu 0.394
_exptl_absorpt_correction_T_max 0.980
_exptl_absorpt_correction_T_min 0.972
_exptl_absorpt_correction_type empirical
_exptl_absorpt_process_details 'SADABS (Bruker, 2002)'
_exptl_crystal_colour green
_exptl_crystal_density_diffrn 1.463
_exptl_crystal_description cubic
_exptl_crystal_F_000 866
_exptl_crystal_size_max 0.09
_exptl_crystal_size_mid 0.06
_exptl_crystal_size_min 0.05
_refine_diff_density_max 1.550
_refine_diff_density_min -1.055
_refine_diff_density_rms 0.238
_refine_ls_extinction_method none
_refine_ls_goodness_of_fit_ref 1.114
_refine_ls_hydrogen_treatment constr
_refine_ls_matrix_type full
_refine_ls_number_parameters 532
_refine_ls_number_reflns 7003
_refine_ls_number_restraints 0
_refine_ls_restrained_S_all 1.114
_refine_ls_R_factor_all 0.1186
_refine_ls_R_factor_gt 0.0805
_refine_ls_shift/su_max 0.001
_refine_ls_shift/su_mean 0.000
_refine_ls_structure_factor_coef Fsqd
_refine_ls_weighting_details 'calc w=1/[\s^2^(Fo^2^)+(0.1182P)^2^+0.2551P] where P=(Fo^2^+2Fc^2^)/3'
_refine_ls_weighting_scheme calc
_refine_ls_wR_factor_gt 0.1901
_refine_ls_wR_factor_ref 0.2490
_reflns_number_gt 4914
_reflns_number_total 7003
_reflns_threshold_expression >2sigma(I)
_cod_data_source_file ic3008377_si_001_1.cif
_cod_data_source_block 25decam
_cod_database_code 4329394

loop_
_symmetry_equiv_pos_as_xyz
'x, y, z'
'-x, -y, -z'

loop_
_atom_site_label
_atom_site_type_symbol
_atom_site_fract_x
_atom_site_fract_y
_atom_site_fract_z
_atom_site_U_iso_or_equiv
_atom_site_adp_type
_atom_site_occupancy
_atom_site_symmetry_multiplicity
_atom_site_calc_flag
_atom_site_refinement_flags
Mo1 Mo 0.20282(6) 0.18960(5) 0.78805(4) 0.0234(2) Uani 1 1 d .
O1 O 0.1212(5) 0.1323(4) 0.8711(3) 0.0260(11) Uani 1 1 d .
O2 O 0.3063(5) 0.2464(4) 0.6833(3) 0.0216(11) Uani 1 1 d .
O3 O 0.4923(5) 0.1372(5) 0.6073(3) 0.0407(14) Uani 1 1 d .
N1 N 0.3430(5) 0.0246(5) 0.7601(3) 0.0199(12) Uani 1 1 d .
N2 N 0.0815(6) 0.1403(5) 0.7149(3) 0.0218(13) Uani 1 1 d .
N3 N 0.0834(5) 0.3683(5) 0.7937(3) 0.0215(13) Uani 1 1 d .
N4 N 0.3412(5) 0.2506(5) 0.8425(3) 0.0192(12) Uani 1 1 d .
C1 C 0.4649(7) -0.0121(6) 0.7885(4) 0.0215(15) Uani 1 1 d .
C2 C 0.5250(7) -0.1321(6) 0.7590(4) 0.0257(16) Uani 1 1 d .
H2 H 0.6073 -0.1789 0.7683 0.031 Uiso 1 1 calc R
C3 C 0.4441(7) -0.1680(6) 0.7153(5) 0.0283(17) Uani 1 1 d .
H3 H 0.4609 -0.2429 0.6896 0.034 Uiso 1 1 calc R
C4 C 0.3262(7) -0.0682(6) 0.7158(4) 0.0193(14) Uani 1 1 d .
C5 C 0.2210(7) -0.0673(6) 0.6764(4) 0.0242(16) Uani 1 1 d .
C6 C 0.1085(6) 0.0310(6) 0.6753(4) 0.0185(14) Uani 1 1 d .
C7 C 0.0039(7) 0.0362(6) 0.6296(4) 0.0245(16) Uani 1 1 d .
H7 H -0.0023 -0.0258 0.5971 0.029 Uiso 1 1 calc R
C8 C -0.0837(7) 0.1456(6) 0.6419(4) 0.0217(15) Uani 1 1 d .
H8 H -0.1604 0.1731 0.6195 0.026 Uiso 1 1 calc R
C9 C -0.0354(7) 0.2122(6) 0.6965(4) 0.0234(15) Uani 1 1 d .
C10 C -0.0924(6) 0.3339(6) 0.7215(4) 0.0195(14) Uani 1 1 d .
C11 C -0.0373(7) 0.4044(6) 0.7675(4) 0.0210(15) Uani 1 1 d .
C12 C -0.0956(7) 0.5267(6) 0.7945(4) 0.0220(15) Uani 1 1 d .
H12 H -0.1785 0.5732 0.7860 0.026 Uiso 1 1 calc R
C13 C -0.0107(7) 0.5640(6) 0.8344(4) 0.0236(16) Uani 1 1 d .
H13 H -0.0241 0.6404 0.8577 0.028 Uiso 1 1 calc R
C14 C 0.1025(7) 0.4654(6) 0.8341(4) 0.0215(15) Uani 1 1 d .
C15 C 0.2131(7) 0.4645(6) 0.8721(4) 0.0228(15) Uani 1 1 d .
C16 C 0.3241(7) 0.3662(6) 0.8753(4) 0.0229(15) Uani 1 1 d .
C17 C 0.4350(7) 0.3631(7) 0.9151(4) 0.0268(17) Uani 1 1 d .
H17 H 0.4481 0.4276 0.9430 0.032 Uiso 1 1 calc R
C18 C 0.5164(7) 0.2518(7) 0.9054(4) 0.0263(16) Uani 1 1 d .
H18 H 0.5959 0.2262 0.9254 0.032 Uiso 1 1 calc R
C19 C 0.4622(7) 0.1780(6) 0.8595(4) 0.0198(14) Uani 1 1 d .
C20 C 0.5166(7) 0.0575(6) 0.8349(4) 0.0206(15) Uani 1 1 d .
C21 C 0.6427(7) -0.0059(6) 0.8648(4) 0.0224(15) Uani 1 1 d .
C22 C 0.6341(8) -0.0847(7) 0.9259(4) 0.0324(18) Uani 1 1 d .
H22 H 0.5504 -0.0996 0.9488 0.039 Uiso 1 1 calc R
C23 C 0.7523(8) -0.1445(8) 0.9550(5) 0.039(2) Uani 1 1 d .
H23 H 0.7463 -0.1980 0.9970 0.047 Uiso 1 1 calc R
C24 C 0.8753(8) -0.1223(7) 0.9203(4) 0.0304(18) Uani 1 1 d .
H24 H 0.9529 -0.1599 0.9397 0.036 Uiso 1 1 calc R
C25 C 0.8846(8) -0.0450(7) 0.8572(5) 0.037(2) Uani 1 1 d .
H25 H 0.9686 -0.0319 0.8332 0.045 Uiso 1 1 calc R
C26 C 0.7671(7) 0.0145(7) 0.8288(5) 0.0311(18) Uani 1 1 d .
H26 H 0.7732 0.0670 0.7862 0.037 Uiso 1 1 calc R
C27 C 0.2255(7) -0.1829(6) 0.6341(4) 0.0212(15) Uani 1 1 d .
C28 C 0.1655(7) -0.2717(6) 0.6717(4) 0.0265(16) Uani 1 1 d .
H28 H 0.1202 -0.2591 0.7231 0.032 Uiso 1 1 calc R
C29 C 0.1715(7) -0.3809(6) 0.6336(5) 0.0271(17) Uani 1 1 d .
H29 H 0.1322 -0.4417 0.6597 0.033 Uiso 1 1 calc R
C30 C 0.2369(7) -0.3983(6) 0.5560(4) 0.0252(16) Uani 1 1 d .
H30 H 0.2406 -0.4704 0.5299 0.030 Uiso 1 1 calc R
C31 C 0.2960(7) -0.3084(6) 0.5182(4) 0.0275(17) Uani 1 1 d .
H31 H 0.3404 -0.3204 0.4666 0.033 Uiso 1 1 calc R
C32 C 0.2901(7) -0.2009(6) 0.5562(4) 0.0264(16) Uani 1 1 d .
H32 H 0.3292 -0.1401 0.5298 0.032 Uiso 1 1 calc R
C33 C -0.2204(7) 0.3948(6) 0.6954(4) 0.0215(15) Uani 1 1 d .
C34 C -0.3387(7) 0.3512(6) 0.7168(4) 0.0253(16) Uani 1 1 d .
H34 H -0.3369 0.2812 0.7475 0.030 Uiso 1 1 calc R
C35 C -0.4581(7) 0.4087(7) 0.6937(4) 0.0256(16) Uani 1 1 d .
H35 H -0.5359 0.3784 0.7092 0.031 Uiso 1 1 calc R
C36 C -0.4609(7) 0.5117(6) 0.6473(4) 0.0267(17) Uani 1 1 d .
H36 H -0.5407 0.5507 0.6308 0.032 Uiso 1 1 calc R
C37 C -0.3443(7) 0.5575(6) 0.6252(4) 0.0284(17) Uani 1 1 d .
H37 H -0.3472 0.6281 0.5950 0.034 Uiso 1 1 calc R
C38 C -0.2258(7) 0.4991(6) 0.6475(4) 0.0226(15) Uani 1 1 d .
H38 H -0.1479 0.5287 0.6308 0.027 Uiso 1 1 calc R
C39 C 0.2130(7) 0.5820(6) 0.9117(4) 0.0249(16) Uani 1 1 d .
C40 C 0.2581(8) 0.6766(7) 0.8709(5) 0.0328(18) Uani 1 1 d .
H40 H 0.2913 0.6674 0.8175 0.039 Uiso 1 1 calc R
C41 C 0.2555(8) 0.7859(7) 0.9075(5) 0.0347(19) Uani 1 1 d .
H41 H 0.2875 0.8488 0.8792 0.042 Uiso 1 1 calc R
C42 C 0.2052(7) 0.7992(7) 0.9858(5) 0.0342(19) Uani 1 1 d .
H42 H 0.1995 0.8732 1.0103 0.041 Uiso 1 1 calc R
C43 C 0.1623(8) 0.7039(8) 1.0295(5) 0.038(2) Uani 1 1 d .
H43 H 0.1320 0.7128 1.0832 0.045 Uiso 1 1 calc R
C44 C 0.1650(8) 0.5967(7) 0.9927(5) 0.0346(19) Uani 1 1 d .
H44 H 0.1349 0.5333 1.0215 0.042 Uiso 1 1 calc R
C45 C 0.3721(8) 0.1945(7) 0.6161(5) 0.0309(18) Uani 1 1 d .
C46 C 0.2955(7) 0.2024(7) 0.5504(5) 0.0301(17) Uani 1 1 d .
C47 C 0.1700(8) 0.2942(7) 0.5566(5) 0.0329(18) Uani 1 1 d .
H47 H 0.1417 0.3471 0.5994 0.039 Uiso 1 1 calc R
C48 C 0.0925(8) 0.3028(8) 0.4983(5) 0.038(2) Uani 1 1 d .
H48 H 0.0118 0.3613 0.5016 0.045 Uiso 1 1 calc R
C49 C 0.1381(9) 0.2209(7) 0.4333(5) 0.042(2) Uani 1 1 d .
H49 H 0.0890 0.2273 0.3928 0.051 Uiso 1 1 calc R
C50 C 0.2555(9) 0.1319(7) 0.4309(5) 0.038(2) Uani 1 1 d .
H50 H 0.2817 0.0740 0.3908 0.046 Uiso 1 1 calc R
C51 C 0.3357(8) 0.1283(7) 0.4887(5) 0.0319(18) Uani 1 1 d .
H51 H 0.4187 0.0728 0.4836 0.038 Uiso 1 1 calc R

loop_
_atom_site_aniso_label
_atom_site_aniso_U_11
_atom_site_aniso_U_22
_atom_site_aniso_U_33
_atom_site_aniso_U_23
_atom_site_aniso_U_13
_atom_site_aniso_U_12
Mo1 0.0244(4) 0.0183(3) 0.0286(4) -0.0053(3) -0.0117(3) -0.0005(3)
O1 0.031(3) 0.022(2) 0.027(3) 0.001(2) -0.011(2) -0.005(2)
O2 0.028(3) 0.018(2) 0.020(2) -0.006(2) -0.007(2) -0.005(2)
O3 0.031(3) 0.044(3) 0.042(3) 0.001(3) -0.005(3) 0.001(3)
N1 0.023(3) 0.018(3) 0.019(3) -0.004(2) -0.005(2) -0.003(2)
N2 0.023(3) 0.019(3) 0.026(3) -0.001(3) -0.013(3) -0.004(2)
N3 0.021(3) 0.017(3) 0.027(3) -0.002(2) -0.010(3) 0.000(2)
N4 0.021(3) 0.014(3) 0.023(3) -0.002(2) -0.005(2) -0.001(2)
C1 0.022(4) 0.020(3) 0.022(4) 0.000(3) -0.007(3) -0.001(3)
C2 0.025(4) 0.016(3) 0.037(4) -0.002(3) -0.014(3) 0.000(3)
C3 0.028(4) 0.014(3) 0.042(5) -0.006(3) -0.008(3) 0.002(3)
C4 0.022(4) 0.015(3) 0.019(3) -0.004(3) -0.006(3) 0.002(3)
C5 0.034(4) 0.015(3) 0.023(4) -0.001(3) 0.001(3) -0.009(3)
C6 0.021(3) 0.016(3) 0.022(4) 0.002(3) -0.012(3) -0.004(3)
C7 0.032(4) 0.022(4) 0.025(4) -0.002(3) -0.012(3) -0.010(3)
C8 0.021(3) 0.021(3) 0.025(4) -0.001(3) -0.008(3) -0.004(3)
C9 0.020(3) 0.026(4) 0.025(4) -0.001(3) -0.005(3) -0.006(3)
C10 0.016(3) 0.019(3) 0.025(4) 0.001(3) -0.006(3) -0.005(3)
C11 0.017(3) 0.018(3) 0.027(4) -0.002(3) -0.003(3) -0.001(3)
C12 0.021(4) 0.019(3) 0.025(4) -0.001(3) -0.005(3) 0.000(3)
C13 0.022(4) 0.016(3) 0.032(4) -0.008(3) -0.007(3) 0.002(3)
C14 0.028(4) 0.018(3) 0.018(3) -0.003(3) -0.008(3) 0.000(3)
C15 0.025(4) 0.018(3) 0.023(4) -0.007(3) 0.001(3) -0.005(3)
C16 0.026(4) 0.022(4) 0.021(4) -0.004(3) -0.008(3) -0.002(3)
C17 0.032(4) 0.026(4) 0.025(4) -0.010(3) -0.006(3) -0.008(3)
C18 0.026(4) 0.029(4) 0.025(4) 0.001(3) -0.012(3) -0.005(3)
C19 0.021(3) 0.020(3) 0.018(3) 0.002(3) -0.010(3) 0.000(3)
C20 0.019(3) 0.022(3) 0.020(4) 0.005(3) -0.009(3) 0.000(3)
C21 0.021(4) 0.021(3) 0.027(4) -0.003(3) -0.014(3) -0.002(3)
C22 0.025(4) 0.039(5) 0.032(4) 0.005(4) -0.010(3) -0.002(3)
C23 0.033(4) 0.042(5) 0.037(5) 0.008(4) -0.014(4) 0.008(4)
C24 0.034(4) 0.027(4) 0.030(4) -0.006(3) -0.019(4) 0.006(3)
C25 0.019(4) 0.039(5) 0.053(5) -0.007(4) -0.005(4) -0.004(3)
C26 0.027(4) 0.028(4) 0.037(5) 0.003(3) -0.009(4) -0.002(3)
C27 0.022(4) 0.013(3) 0.030(4) -0.003(3) -0.013(3) -0.001(3)
C28 0.024(4) 0.022(4) 0.032(4) -0.008(3) -0.005(3) -0.001(3)
C29 0.026(4) 0.016(3) 0.043(5) 0.000(3) -0.010(3) -0.007(3)
C30 0.026(4) 0.022(4) 0.030(4) -0.007(3) -0.013(3) -0.003(3)
C31 0.031(4) 0.025(4) 0.022(4) -0.007(3) -0.001(3) 0.000(3)
C32 0.032(4) 0.020(4) 0.028(4) -0.004(3) -0.007(3) -0.006(3)
C33 0.021(4) 0.017(3) 0.027(4) -0.004(3) -0.007(3) -0.002(3)
C34 0.029(4) 0.025(4) 0.021(4) -0.001(3) -0.003(3) -0.006(3)
C35 0.013(3) 0.035(4) 0.030(4) -0.006(3) -0.002(3) -0.008(3)
C36 0.027(4) 0.022(4) 0.030(4) -0.009(3) -0.012(3) 0.004(3)
C37 0.036(4) 0.016(3) 0.034(4) -0.004(3) -0.010(4) -0.004(3)
C38 0.027(4) 0.016(3) 0.024(4) -0.005(3) -0.010(3) 0.002(3)
C39 0.022(4) 0.019(4) 0.033(4) -0.012(3) -0.007(3) 0.001(3)
C40 0.039(5) 0.028(4) 0.032(4) -0.005(3) -0.005(4) -0.008(4)
C41 0.032(4) 0.034(4) 0.042(5) -0.004(4) -0.009(4) -0.014(4)
C42 0.030(4) 0.024(4) 0.051(5) -0.014(4) -0.019(4) 0.002(3)
C43 0.040(5) 0.045(5) 0.029(4) -0.019(4) -0.004(4) -0.008(4)
C44 0.036(5) 0.035(4) 0.033(4) -0.005(4) -0.002(4) -0.012(4)
C45 0.034(4) 0.028(4) 0.034(4) -0.001(3) -0.008(4) -0.011(3)
C46 0.029(4) 0.033(4) 0.034(4) 0.012(4) -0.010(3) -0.015(3)
C47 0.032(4) 0.035(4) 0.033(4) 0.008(4) -0.007(4) -0.010(4)
C48 0.034(4) 0.041(5) 0.042(5) 0.003(4) -0.011(4) -0.015(4)
C49 0.050(5) 0.034(5) 0.057(6) 0.015(4) -0.027(5) -0.027(4)
C50 0.054(5) 0.030(4) 0.037(5) 0.002(4) -0.015(4) -0.017(4)
C51 0.030(4) 0.027(4) 0.037(5) 0.009(4) -0.005(4) -0.005(3)

loop_
_atom_type_symbol
_atom_type_description
_atom_type_scat_dispersion_real
_atom_type_scat_dispersion_imag
_atom_type_scat_source
C C 0.0033 0.0016 'International Tables Vol C Tables 4.2.6.8 and 6.1.1.4'
H H 0.0000 0.0000 'International Tables Vol C Tables 4.2.6.8 and 6.1.1.4'
N N 0.0061 0.0033 'International Tables Vol C Tables 4.2.6.8 and 6.1.1.4'
O O 0.0106 0.0060 'International Tables Vol C Tables 4.2.6.8 and 6.1.1.4'
Mo Mo -1.6832 0.6857 'International Tables Vol C Tables 4.2.6.8 and 6.1.1.4'

loop_
_geom_angle_atom_site_label_1
_geom_angle_atom_site_label_2
_geom_angle_atom_site_label_3
_geom_angle
O1 Mo1 N1 93.7(2)
O1 Mo1 N4 95.8(2)
N1 Mo1 N4 89.8(2)
O1 Mo1 O2 175.78(18)
N1 Mo1 O2 82.6(2)
N4 Mo1 O2 86.3(2)
O1 Mo1 N3 98.6(2)
N1 Mo1 N3 167.7(2)
N4 Mo1 N3 89.5(2)
O2 Mo1 N3 85.1(2)
O1 Mo1 N2 94.5(2)
N1 Mo1 N2 89.5(2)
N4 Mo1 N2 169.7(2)
O2 Mo1 N2 83.5(2)
N3 Mo1 N2 89.1(2)
C45 O2 Mo1 136.4(4)
C4 N1 C1 109.5(5)
C4 N1 Mo1 125.4(4)
C1 N1 Mo1 124.9(4)
C6 N2 C9 108.3(5)
C6 N2 Mo1 125.4(4)
C9 N2 Mo1 126.3(4)
C11 N3 C14 108.1(5)
C11 N3 Mo1 125.6(4)
C14 N3 Mo1 125.7(4)
C16 N4 C19 107.7(5)
C16 N4 Mo1 126.5(4)
C19 N4 Mo1 125.6(4)
C20 C1 N1 126.2(6)
C20 C1 C2 127.3(6)
N1 C1 C2 106.5(6)
C3 C2 C1 109.6(6)
C3 C2 H2 125.2
C1 C2 H2 125.2
C2 C3 C4 107.5(6)
C2 C3 H3 126.3
C4 C3 H3 126.3
N1 C4 C5 127.4(6)
N1 C4 C3 106.9(6)
C5 C4 C3 125.6(6)
C4 C5 C6 125.5(6)
C4 C5 C27 116.5(6)
C6 C5 C27 118.0(6)
N2 C6 C5 126.5(6)
N2 C6 C7 107.7(6)
C5 C6 C7 125.7(6)
C8 C7 C6 108.7(6)
C8 C7 H7 125.7
C6 C7 H7 125.7
C7 C8 C9 106.8(6)
C7 C8 H8 126.6
C9 C8 H8 126.6
N2 C9 C10 125.7(6)
N2 C9 C8 108.5(6)
C10 C9 C8 125.6(6)
C9 C10 C11 126.0(6)
C9 C10 C33 117.0(6)
C11 C10 C33 116.9(6)
N3 C11 C10 126.3(6)
N3 C11 C12 107.2(6)
C10 C11 C12 126.5(6)
C13 C12 C11 108.9(6)
C13 C12 H12 125.5
C11 C12 H12 125.5
C12 C13 C14 107.2(6)
C12 C13 H13 126.4
C14 C13 H13 126.4
N3 C14 C13 108.5(6)
N3 C14 C15 125.9(6)
C13 C14 C15 125.6(6)
C16 C15 C14 126.8(6)
C16 C15 C39 116.8(6)
C14 C15 C39 116.4(6)
N4 C16 C15 124.9(6)
N4 C16 C17 107.7(6)
C15 C16 C17 127.3(6)
C18 C17 C16 108.3(6)
C18 C17 H17 125.9
C16 C17 H17 125.9
C17 C18 C19 109.4(6)
C17 C18 H18 125.3
C19 C18 H18 125.3
C20 C19 N4 125.2(6)
C20 C19 C18 127.9(6)
N4 C19 C18 107.0(6)
C1 C20 C19 127.3(6)
C1 C20 C21 116.5(6)
C19 C20 C21 116.1(6)
C22 C21 C26 120.3(7)
C22 C21 C20 119.9(6)
C26 C21 C20 119.9(7)
C21 C22 C23 120.4(7)
C21 C22 H22 119.8
C23 C22 H22 119.8
C24 C23 C22 119.3(8)
C24 C23 H23 120.4
C22 C23 H23 120.4
C23 C24 C25 120.4(7)
C23 C24 H24 119.8
C25 C24 H24 119.8
C24 C25 C26 120.1(7)
C24 C25 H25 120.0
C26 C25 H25 120.0
C21 C26 C25 119.5(7)
C21 C26 H26 120.2
C25 C26 H26 120.2
C28 C27 C32 119.4(6)
C28 C27 C5 120.0(6)
C32 C27 C5 120.5(6)
C27 C28 C29 120.6(7)
C27 C28 H28 119.7
C29 C28 H28 119.7
C30 C29 C28 119.5(7)
C30 C29 H29 120.3
C28 C29 H29 120.3
C31 C30 C29 119.7(6)
C31 C30 H30 120.1
C29 C30 H30 120.1
C30 C31 C32 120.6(7)
C30 C31 H31 119.7
C32 C31 H31 119.7
C31 C32 C27 120.1(7)
C31 C32 H32 119.9
C27 C32 H32 119.9
C34 C33 C38 117.6(6)
C34 C33 C10 121.9(6)
C38 C33 C10 120.5(6)
C35 C34 C33 122.0(7)
C35 C34 H34 119.0
C33 C34 H34 119.0
C34 C35 C36 119.2(7)
C34 C35 H35 120.4
C36 C35 H35 120.4
C35 C36 C37 120.1(7)
C35 C36 H36 120.0
C37 C36 H36 120.0
C38 C37 C36 120.4(7)
C38 C37 H37 119.8
C36 C37 H37 119.8
C37 C38 C33 120.7(7)
C37 C38 H38 119.6
C33 C38 H38 119.6
C40 C39 C44 118.4(7)
C40 C39 C15 121.8(7)
C44 C39 C15 119.8(7)
C39 C40 C41 121.6(7)
C39 C40 H40 119.2
C41 C40 H40 119.2
C42 C41 C40 118.8(8)
C42 C41 H41 120.6
C40 C41 H41 120.6
C41 C42 C43 121.1(7)
C41 C42 H42 119.5
C43 C42 H42 119.5
C44 C43 C42 119.4(8)
C44 C43 H43 120.3
C42 C43 H43 120.3
C43 C44 C39 120.5(8)
C43 C44 H44 119.7
C39 C44 H44 119.7
O3 C45 O2 122.4(7)
O3 C45 C46 120.1(7)
O2 C45 C46 117.5(7)
C51 C46 C47 119.7(7)
C51 C46 C45 123.0(7)
C47 C46 C45 117.3(7)
C48 C47 C46 119.6(8)
C48 C47 H47 120.2
C46 C47 H47 120.2
C47 C48 C49 119.1(8)
C47 C48 H48 120.4
C49 C48 H48 120.4
C50 C49 C48 119.5(8)
C50 C49 H49 120.2
C48 C49 H49 120.2
C49 C50 C51 120.3(8)
C49 C50 H50 119.8
C51 C50 H50 119.8
C46 C51 C50 121.4(7)
C46 C51 H51 119.3
C50 C51 H51 119.3

loop_
_geom_bond_atom_site_label_1
_geom_bond_atom_site_label_2
_geom_bond_distance
Mo1 O1 1.712(5)
Mo1 N1 2.086(5)
Mo1 N4 2.088(5)
Mo1 O2 2.090(5)
Mo1 N3 2.096(5)
Mo1 N2 2.101(5)
O2 C45 1.322(9)
O3 C45 1.246(9)
N1 C4 1.374(8)
N1 C1 1.404(8)
N2 C6 1.373(8)
N2 C9 1.374(9)
N3 C11 1.373(8)
N3 C14 1.383(8)
N4 C16 1.395(8)
N4 C19 1.402(8)
C1 C20 1.388(9)
C1 C2 1.419(9)
C2 C3 1.355(10)
C2 H2 0.9300
C3 C4 1.454(9)
C3 H3 0.9300
C4 C5 1.380(10)
C5 C6 1.411(9)
C5 C27 1.499(9)
C6 C7 1.441(9)
C7 C8 1.347(9)
C7 H7 0.9300
C8 C9 1.447(9)
C8 H8 0.9300
C9 C10 1.407(9)
C10 C11 1.412(9)
C10 C33 1.484(9)
C11 C12 1.425(9)
C12 C13 1.350(9)
C12 H12 0.9300
C13 C14 1.415(9)
C13 H13 0.9300
C14 C15 1.415(10)
C15 C16 1.407(10)
C15 C39 1.505(9)
C16 C17 1.433(10)
C17 C18 1.335(10)
C17 H17 0.9300
C18 C19 1.430(9)
C18 H18 0.9300
C19 C20 1.390(9)
C20 C21 1.505(9)
C21 C22 1.358(10)
C21 C26 1.384(10)
C22 C23 1.422(10)
C22 H22 0.9300
C23 C24 1.371(11)
C23 H23 0.9300
C24 C25 1.375(11)
C24 H24 0.9300
C25 C26 1.409(10)
C25 H25 0.9300
C26 H26 0.9300
C27 C28 1.369(10)
C27 C32 1.397(10)
C28 C29 1.395(9)
C28 H28 0.9300
C29 C30 1.393(10)
C29 H29 0.9300
C30 C31 1.375(10)
C30 H30 0.9300
C31 C32 1.378(9)
C31 H31 0.9300
C32 H32 0.9300
C33 C34 1.396(10)
C33 C38 1.405(10)
C34 C35 1.376(10)
C34 H34 0.9300
C35 C36 1.380(10)
C35 H35 0.9300
C36 C37 1.395(10)
C36 H36 0.9300
C37 C38 1.365(10)
C37 H37 0.9300
C38 H38 0.9300
C39 C40 1.372(10)
C39 C44 1.408(10)
C40 C41 1.392(10)
C40 H40 0.9300
C41 C42 1.367(11)
C41 H41 0.9300
C42 C43 1.391(12)
C42 H42 0.9300
C43 C44 1.372(10)
C43 H43 0.9300
C44 H44 0.9300
C45 C46 1.491(10)
C46 C51 1.327(11)
C46 C47 1.450(11)
C47 C48 1.387(11)
C47 H47 0.9300
C48 C49 1.424(12)
C48 H48 0.9300
C49 C50 1.380(12)
C49 H49 0.9300
C50 C51 1.406(11)
C50 H50 0.9300
C51 H51 0.9300
